data_4514475
loop_
_publ_author_name
'Li, Bao'
'Chen, Xi'
'Hu, Peng'
'Kirchon, Angelo'
'Zhao, Yu-Meng'
'Pang, Jiandong'
'Zhang, Tianle'
'Zhou, Hong-Cai'

_publ_section_title
;
 Facile Fabrication of a Multifunctional Metal-Organic Framework-based
 Sensor Exhibiting Exclusive Solvochromic Behaviors toward Ketone
 Molecules.
;
_journal_issue 8
_journal_name_full 'ACS applied materials &amp; interfaces'
_journal_page_first 8227
_journal_page_last 8233
_journal_paper_doi 10.1021/acsami.8b19815
_journal_volume 11
_journal_year 2019
_chemical_absolute_configuration unk
_chemical_formula_moiety '0.25(C336 H228 Mn24 N24 O164 P24)'
_chemical_formula_sum 'C84 H57 Mn6 N6 O41 P6'
_chemical_formula_weight 2321.81
_space_group_crystal_system orthorhombic
_space_group_IT_number 20
_space_group_name_Hall 'C 2c 2'
_space_group_name_H-M_alt 'C 2 2 21'
_symmetry_space_group_name_Hall 'C 2c 2'
_symmetry_space_group_name_H-M 'C 2 2 21'
_atom_sites_solution_hydrogens mixed
_audit_creation_date 2019-01-26
_audit_creation_method
;
Olex2 1.2
(compiled 2018.05.29 svn.r3508 for OlexSys, GUI svn.r5506)
;
_cell_angle_alpha 90
_cell_angle_beta 90
_cell_angle_gamma 90
_cell_formula_units_Z 4
_cell_length_a 20.538(10)
_cell_length_b 29.027(13)
_cell_length_c 34.825(15)
_cell_measurement_reflns_used 3347
_cell_measurement_temperature 293(2)
_cell_measurement_theta_max 15.75
_cell_measurement_theta_min 2.13
_cell_volume 20761(16)
_computing_molecular_graphics 'Olex2 (Dolomanov et al., 2009)'
_computing_publication_material 'Olex2 (Dolomanov et al., 2009)'
_computing_structure_refinement 'ShelXL (Sheldrick, 2015)'
_computing_structure_solution 'SHELXS-97 (Sheldrick, 1990)'
_diffrn_ambient_temperature 293(2)
_diffrn_measured_fraction_theta_full 0.975
_diffrn_measured_fraction_theta_max 0.975
_diffrn_measurement_device_type 'CCD area detector'
_diffrn_measurement_method 'phi and omega scans'
_diffrn_radiation_monochromator graphite
_diffrn_radiation_type MoK\a
_diffrn_radiation_wavelength 0.71073
_diffrn_reflns_av_R_equivalents 0.1043
_diffrn_reflns_av_unetI/netI 0.0992
_diffrn_reflns_Laue_measured_fraction_full 0.975
_diffrn_reflns_Laue_measured_fraction_max 0.975
_diffrn_reflns_limit_h_max 16
_diffrn_reflns_limit_h_min -17
_diffrn_reflns_limit_k_max 24
_diffrn_reflns_limit_k_min -23
_diffrn_reflns_limit_l_max 28
_diffrn_reflns_limit_l_min -26
_diffrn_reflns_number 24337
_diffrn_reflns_point_group_measured_fraction_full 0.969
_diffrn_reflns_point_group_measured_fraction_max 0.969
_diffrn_reflns_theta_full 17.370
_diffrn_reflns_theta_max 17.370
_diffrn_reflns_theta_min 1.169
_exptl_absorpt_coefficient_mu 0.444
_exptl_absorpt_correction_T_max 0.9570
_exptl_absorpt_correction_T_min 0.9165
_exptl_absorpt_correction_type none
_exptl_crystal_colour coloress
_exptl_crystal_density_diffrn 0.743
_exptl_crystal_density_method 'not measured'
_exptl_crystal_description triangle
_exptl_crystal_F_000 4684
_exptl_crystal_size_max 0.2
_exptl_crystal_size_mid 0.2
_exptl_crystal_size_min 0.1
_platon_squeeze_details
;
;
_refine_diff_density_max 0.800
_refine_diff_density_min -0.462
_refine_diff_density_rms 0.080
_refine_ls_abs_structure_details
;
 Flack x determined using 1421 quotients [(I+)-(I-)]/[(I+)+(I-)]
 (Parsons, Flack and Wagner, Acta Cryst. B69 (2013) 249-259).
;
_refine_ls_abs_structure_Flack 0.05(3)
_refine_ls_extinction_method none
_refine_ls_goodness_of_fit_ref 1.018
_refine_ls_hydrogen_treatment constr
_refine_ls_matrix_type full
_refine_ls_number_parameters 645
_refine_ls_number_reflns 6244
_refine_ls_number_restraints 422
_refine_ls_restrained_S_all 1.033
_refine_ls_R_factor_all 0.1174
_refine_ls_R_factor_gt 0.0933
_refine_ls_shift/su_max 0.000
_refine_ls_shift/su_mean 0.000
_refine_ls_structure_factor_coef Fsqd
_refine_ls_weighting_details 'w=1/[\s^2^(Fo^2^)+(0.1893P)^2^] where P=(Fo^2^+2Fc^2^)/3'
_refine_ls_weighting_scheme calc
_refine_ls_wR_factor_gt 0.2452
_refine_ls_wR_factor_ref 0.2677
_reflns_Friedel_coverage 0.811
_reflns_Friedel_fraction_full 0.962
_reflns_Friedel_fraction_max 0.961
_reflns_number_gt 4239
_reflns_number_total 6244
_reflns_threshold_expression 'I > 2\s(I)'
_cod_data_source_file am8b19815_si_002.cif
_cod_data_source_block 1
_cod_original_cell_volume 20760(16)
_cod_database_code 4514475
_shelx_shelxl_version_number 2014/7
_shelx_space_group_comment
;
The symmetry employed for this shelxl refinement is uniquely defined
by the following loop, which should always be used as a source of
symmetry information in preference to the above space-group names.
They are only intended as comments.
;
_shelx_estimated_absorpt_t_max 0.957
_shelx_estimated_absorpt_t_min 0.916
_olex2_refinement_description
;
1. Fixed Uiso
 At 1.2 times of:
  All C(H) groups, All O(H,H) groups
 At 1.5 times of:
  All O(H) groups
2. Restrained distances
 C23-C22
 1.5 with sigma of 0.01
 C1-C2
 1.45 with sigma of 0.02
3. Uiso/Uaniso restraints and constraints
C39 \\sim C37 \\sim C41 \\sim C42 \\sim C35 \\sim C32 \\sim C31 \\sim C22 \\sim
C34 \\sim C30 \\sim C5 \\sim C4 \\sim C40 \\sim C36 \\sim C13 \\sim C38 \\sim
C16 \\sim C28 \\sim C26 \\sim C27 \\sim C1 \\sim C23 \\sim C14 \\sim C15 \\sim
C17 \\sim C12 \\sim C6 \\sim C24 \\sim C9 \\sim C8 \\sim C11 \\sim C7 \\sim C20
\\sim C21 \\sim C10 \\sim C19 \\sim C33 \\sim C2 \\sim C25 \\sim C18 \\sim C29
\\sim C3: within 2A with sigma of 0.001 and sigma for terminal atoms of 0.02
Uanis(C12) \\sim Ueq: with sigma of 0.005 and sigma for terminal atoms of 0.01
Uanis(O14) \\sim Ueq, Uanis(O19) \\sim Ueq, Uanis(N3) \\sim Ueq: with sigma of
0.005 and sigma for terminal atoms of 0.01
Uanis(C27) \\sim Ueq, Uanis(C14) \\sim Ueq, Uanis(C8) \\sim Ueq, Uanis(C9)
\\sim Ueq: with sigma of 0.0025 and sigma for terminal atoms of 0.005
Uanis(C26) \\sim Ueq: with sigma of 0.001 and sigma for terminal atoms of 0.002
Uanis(O17) \\sim Ueq, Uanis(O8) \\sim Ueq, Uanis(O10) \\sim Ueq, Uanis(O14)
\\sim Ueq, Uanis(O5) \\sim Ueq, Uanis(O7) \\sim Ueq, Uanis(O16) \\sim Ueq,
Uanis(O18) \\sim Ueq, Uanis(O13) \\sim Ueq, Uanis(O11) \\sim Ueq, Uanis(O4)
\\sim Ueq, Uanis(O2) \\sim Ueq, Uanis(O15) \\sim Ueq, Uanis(O9) \\sim Ueq,
Uanis(O3) \\sim Ueq, Uanis(O12) \\sim Ueq, Uanis(O6) \\sim Ueq, Uanis(O1) \\sim
Ueq, Uanis(O19) \\sim Ueq, Uanis(O21) \\sim Ueq, Uanis(O20) \\sim Ueq: with
sigma of 0.01 and sigma for terminal atoms of 0.02
4. Others
 Fixed Sof: H21A(0.5)
5.a Riding coordinates:
 O20(H21A,H20A,H20B)
5.b Secondary CH2 refined with riding coordinates:
 O19(H19A,H19B)
5.c Aromatic/amide H refined with riding coordinates:
 C39(H39), C41(H41), C42(H42), C35(H35), C32(H32), C31(H31), C34(H34), C4(H4),
 C13(H13), C38(H38), C28(H28), C27(H27), C14(H14), C17(H17), C6(H6), C24(H24),
 C11(H11), C7(H7), C20(H20), C21(H21), C10(H10), C25(H25), C18(H18), C3(H3)
;
_olex2_submission_special_instructions 'No special instructions were received'

loop_
_space_group_symop_operation_xyz
'x, y, z'
'-x, -y, z+1/2'
'x, -y, -z'
'-x, y, -z+1/2'
'x+1/2, y+1/2, z'
'-x+1/2, -y+1/2, z+1/2'
'x+1/2, -y+1/2, -z'
'-x+1/2, y+1/2, -z+1/2'

loop_
_atom_site_label
_atom_site_type_symbol
_atom_site_fract_x
_atom_site_fract_y
_atom_site_fract_z
_atom_site_U_iso_or_equiv
_atom_site_adp_type
_atom_site_occupancy
_atom_site_site_symmetry_order
_atom_site_calc_flag
_atom_site_refinement_flags_posn
_atom_site_refinement_flags_adp
_atom_site_refinement_flags_occupancy
P3 P 0.2324(5) 0.2727(3) 0.1121(2) 0.096(3) Uani 1 1 d . . .
O17 O 0.1054(8) 0.0870(5) 0.2334(4) 0.082(5) Uani 1 1 d . U .
O8 O 0.2998(9) 0.5379(6) 0.1590(5) 0.101(6) Uani 1 1 d . U .
O10 O 0.1114(8) 0.1209(5) 0.3164(4) 0.066(5) Uani 1 1 d . U .
O14 O 0.4329(10) 0.4439(7) 0.0119(6) 0.119(7) Uani 1 1 d . U .
O5 O -0.1125(9) 0.1508(5) 0.1013(5) 0.079(5) Uani 1 1 d . U .
C39 C 0.1301(16) 0.1856(8) 0.1270(8) 0.085(4) Uani 1 1 d . U .
H39 H 0.1103 0.2025 0.1075 0.102 Uiso 1 1 calc R . .
O7 O 0.3662(10) 0.5160(6) 0.2064(6) 0.101(6) Uani 1 1 d . U .
O16 O 0.0131(12) 0.1098(7) 0.2030(6) 0.107(7) Uani 1 1 d . U .
O18 O 0.2347(9) 0.2163(6) 0.1087(5) 0.100(6) Uani 1 1 d . U .
O13 O 0.4136(9) 0.4778(5) 0.0627(4) 0.088(5) Uani 1 1 d . U .
O11 O 0.2091(10) 0.1527(5) 0.3301(5) 0.094(6) Uani 1 1 d . U .
O4 O -0.0551(9) 0.1213(5) 0.0529(5) 0.086(5) Uani 1 1 d . U .
C37 C 0.1159(17) 0.1351(8) 0.1799(8) 0.085(4) Uani 1 1 d . U .
C41 C 0.2260(16) 0.1663(8) 0.1593(7) 0.085(4) Uani 1 1 d . U .
H41 H 0.2711 0.1681 0.1605 0.102 Uiso 1 1 calc R . .
C42 C 0.1845(16) 0.1397(8) 0.1852(7) 0.085(4) Uani 1 1 d . U .
H42 H 0.2037 0.1250 0.2060 0.102 Uiso 1 1 calc R . .
C35 C 0.3801(16) 0.3589(9) 0.0366(7) 0.110(4) Uani 1 1 d . U .
H35 H 0.3944 0.3606 0.0113 0.132 Uiso 1 1 calc R . .
C32 C 0.3317(16) 0.3580(9) 0.1077(7) 0.110(4) Uani 1 1 d . U .
H32 H 0.3147 0.3550 0.1323 0.132 Uiso 1 1 calc R . .
C31 C 0.3579(16) 0.4007(10) 0.0966(7) 0.110(4) Uani 1 1 d . U .
H31 H 0.3561 0.4266 0.1123 0.132 Uiso 1 1 calc R . .
O2 O 0.3258(10) 0.4451(7) -0.0590(5) 0.104(6) Uani 1 1 d . U .
C22 C 0.1532(15) 0.1525(9) 0.3119(7) 0.073(3) Uani 1 1 d D U .
O15 O 0.3031(10) 0.2798(6) 0.1004(5) 0.096(6) Uani 1 1 d . U .
C34 C 0.3566(16) 0.3208(10) 0.0471(7) 0.110(4) Uani 1 1 d . U .
H34 H 0.3573 0.2950 0.0313 0.132 Uiso 1 1 calc R . .
C30 C 0.3873(17) 0.4011(10) 0.0600(7) 0.110(4) Uani 1 1 d . U .
P1 P 0.1297(5) 0.3292(2) 0.0937(2) 0.084(3) Uani 1 1 d . . .
P2 P 0.1580(5) 0.3123(3) 0.1690(2) 0.085(3) Uani 1 1 d . . .
O9 O 0.1732(9) 0.3474(6) 0.2015(4) 0.083(5) Uani 1 1 d . U .
O3 O 0.1462(9) 0.3796(6) 0.0771(5) 0.093(6) Uani 1 1 d . U .
N3 N 0.1809(11) 0.2968(8) 0.0846(6) 0.079(7) Uani 1 1 d . U .
C5 C 0.1748(16) 0.3911(10) 0.0423(9) 0.099(4) Uani 1 1 d . U .
N1 N 0.1126(12) 0.3342(7) 0.1385(6) 0.090(7) Uani 1 1 d . . .
N2 N 0.2200(15) 0.2886(7) 0.1550(6) 0.096(8) Uani 1 1 d . . .
O12 O 0.1108(8) 0.2809(5) 0.1922(4) 0.071(5) Uani 1 1 d . U .
C4 C 0.1531(15) 0.3670(9) 0.0100(8) 0.100(4) Uani 1 1 d . U .
H4 H 0.1190 0.3459 0.0100 0.120 Uiso 1 1 calc R . .
C40 C 0.1873(17) 0.1883(9) 0.1329(8) 0.085(4) Uani 1 1 d . U .
C36 C 0.068(2) 0.1108(9) 0.2068(8) 0.085(4) Uani 1 1 d . U .
O6 O 0.0662(10) 0.3198(6) 0.0712(5) 0.092(5) Uani 1 1 d . U .
C13 C 0.0014(13) 0.2677(10) 0.1008(8) 0.088(3) Uani 1 1 d . U .
H13 H 0.0009 0.2889 0.1208 0.106 Uiso 1 1 calc R . .
O1 O 0.2546(11) 0.3989(7) -0.0914(7) 0.123(7) Uani 1 1 d . U .
C38 C 0.0958(15) 0.1575(8) 0.1494(7) 0.085(4) Uani 1 1 d . U .
H38 H 0.0524 0.1532 0.1426 0.102 Uiso 1 1 calc R . .
C16 C 0.280(2) 0.4673(11) 0.1852(9) 0.121(4) Uani 1 1 d . U .
C28 C 0.0883(13) 0.1916(8) 0.2642(7) 0.073(3) Uani 1 1 d . U .
H28 H 0.0546 0.1727 0.2726 0.088 Uiso 1 1 calc R . .
C26 C 0.1232(14) 0.2476(9) 0.2249(8) 0.073(3) Uani 1 1 d . U .
C27 C 0.0752(14) 0.2227(8) 0.2346(7) 0.073(3) Uani 1 1 d . U .
H27 H 0.0346 0.2250 0.2229 0.088 Uiso 1 1 calc R . .
C1 C 0.2752(19) 0.4202(10) -0.0636(9) 0.100(4) Uani 1 1 d D U .
C23 C 0.1422(13) 0.1877(8) 0.2800(6) 0.073(3) Uani 1 1 d D U .
C14 C -0.0353(13) 0.2269(9) 0.1058(8) 0.088(3) Uani 1 1 d . U .
H14 H -0.0600 0.2210 0.1276 0.106 Uiso 1 1 calc R . .
C15 C 0.322(2) 0.5087(12) 0.1875(10) 0.121(4) Uani 1 1 d . U .
C17 C 0.3076(18) 0.4335(9) 0.2118(8) 0.121(4) Uani 1 1 d . U .
H17 H 0.3447 0.4386 0.2266 0.146 Uiso 1 1 calc R . .
C12 C 0.0359(14) 0.2780(10) 0.0707(8) 0.088(3) Uani 1 1 d . U .
C6 C 0.2199(14) 0.4240(9) 0.0413(8) 0.099(4) Uani 1 1 d . U .
H6 H 0.2303 0.4402 0.0635 0.119 Uiso 1 1 calc R . .
C24 C 0.1979(13) 0.2133(8) 0.2691(7) 0.074(3) Uani 1 1 d . U .
H24 H 0.2391 0.2099 0.2798 0.088 Uiso 1 1 calc R . .
C9 C -0.0314(13) 0.1960(10) 0.0747(8) 0.088(3) Uani 1 1 d . U .
C8 C -0.0667(15) 0.1556(10) 0.0775(9) 0.088(4) Uani 1 1 d . U .
C11 C 0.0382(13) 0.2472(9) 0.0407(8) 0.088(3) Uani 1 1 d . U .
H11 H 0.0622 0.2545 0.0189 0.105 Uiso 1 1 calc R . .
C7 C 0.2513(15) 0.4341(9) 0.0071(8) 0.099(4) Uani 1 1 d . U .
H7 H 0.2813 0.4581 0.0071 0.119 Uiso 1 1 calc R . .
C20 C 0.1907(18) 0.4217(10) 0.1690(8) 0.121(4) Uani 1 1 d . U .
H20 H 0.1528 0.4175 0.1548 0.145 Uiso 1 1 calc R . .
C21 C 0.2205(18) 0.4605(10) 0.1645(8) 0.121(4) Uani 1 1 d . U .
H21 H 0.2039 0.4832 0.1484 0.145 Uiso 1 1 calc R . .
C10 C 0.0080(13) 0.2085(10) 0.0421(8) 0.088(3) Uani 1 1 d . U .
H10 H 0.0115 0.1881 0.0216 0.106 Uiso 1 1 calc R . .
C19 C 0.210(2) 0.3852(12) 0.1931(9) 0.121(4) Uani 1 1 d . U .
C33 C 0.3302(17) 0.3194(10) 0.0829(7) 0.110(4) Uani 1 1 d . U .
C2 C 0.2410(16) 0.4112(10) -0.0263(8) 0.100(4) Uani 1 1 d D U .
C25 C 0.1804(13) 0.2468(8) 0.2376(7) 0.074(3) Uani 1 1 d . U .
H25 H 0.2117 0.2667 0.2276 0.088 Uiso 1 1 calc R . .
C18 C 0.2696(18) 0.3905(10) 0.2124(9) 0.121(4) Uani 1 1 d . U .
H18 H 0.2859 0.3655 0.2261 0.146 Uiso 1 1 calc R . .
C29 C 0.4114(17) 0.4415(11) 0.0459(8) 0.110(4) Uani 1 1 d . U .
C3 C 0.1915(15) 0.3794(9) -0.0234(8) 0.100(4) Uani 1 1 d . U .
H3 H 0.1813 0.3637 -0.0460 0.120 Uiso 1 1 calc R . .
Mn2 Mn 0.3422(2) 0.59396(12) 0.12907(10) 0.0741(14) Uani 1 1 d . . .
Mn1 Mn 0.4385(2) 0.56744(12) 0.21300(10) 0.0824(16) Uani 1 1 d . . .
Mn3 Mn 0.4249(3) 0.54951(13) 0.05000(10) 0.0986(19) Uani 1 1 d . . .
O19 O 0.4338(8) 0.5535(5) 0.1152(4) 0.082(5) Uani 1 1 d . U .
H19A H 0.4332 0.5231 0.1269 0.098 Uiso 1 1 calc R . .
H19B H 0.4728 0.5698 0.1230 0.098 Uiso 1 1 calc R . .
O21 O 0.5000 0.5209(8) 0.2500 0.090(8) Uani 1 2 d S TU P
O20 O 0.4825(10) 0.5307(6) 0.1598(8) 0.144(8) Uani 1 1 d . U .
H21A H 0.5246 0.5040 0.2350 0.173 Uiso 0.5 1 d R . .
H20A H 0.5235 0.5341 0.1590 0.216 Uiso 1 1 d R . .
H20B H 0.4692 0.5033 0.1565 0.173 Uiso 1 1 d R . .

loop_
_atom_site_aniso_label
_atom_site_aniso_U_11
_atom_site_aniso_U_22
_atom_site_aniso_U_33
_atom_site_aniso_U_23
_atom_site_aniso_U_13
_atom_site_aniso_U_12
P3 0.145(9) 0.085(7) 0.058(6) 0.002(5) 0.022(6) -0.025(6)
O17 0.126(11) 0.080(10) 0.040(9) -0.010(8) 0.018(8) 0.012(9)
O8 0.137(12) 0.088(10) 0.078(10) -0.020(9) -0.023(9) -0.027(9)
O10 0.096(10) 0.067(9) 0.036(8) 0.006(7) 0.002(7) -0.013(8)
O14 0.137(9) 0.116(9) 0.103(9) 0.010(6) 0.010(7) -0.007(7)
O5 0.087(10) 0.071(9) 0.079(10) 0.002(8) -0.007(9) -0.024(8)
C39 0.152(10) 0.051(7) 0.052(7) 0.004(5) 0.007(8) -0.004(8)
O7 0.118(12) 0.085(10) 0.100(11) -0.002(9) -0.023(10) -0.025(9)
O16 0.125(12) 0.104(11) 0.093(12) 0.000(9) 0.005(10) 0.000(11)
O18 0.131(12) 0.091(11) 0.079(10) 0.025(9) 0.028(9) 0.001(10)
O13 0.156(12) 0.054(9) 0.055(9) -0.002(8) 0.011(9) -0.032(9)
O11 0.124(12) 0.072(10) 0.086(10) 0.004(8) -0.006(10) 0.002(9)
O4 0.123(11) 0.065(9) 0.068(9) -0.016(8) 0.022(9) -0.017(9)
C37 0.152(10) 0.051(7) 0.051(7) 0.004(5) 0.007(8) -0.004(8)
C41 0.153(10) 0.051(7) 0.052(7) 0.004(5) 0.007(8) -0.004(8)
C42 0.153(10) 0.051(7) 0.052(7) 0.004(5) 0.007(8) -0.004(8)
C35 0.213(10) 0.088(9) 0.028(7) 0.020(6) 0.028(7) -0.031(8)
C32 0.213(10) 0.089(9) 0.028(7) 0.020(6) 0.028(7) -0.031(8)
C31 0.213(10) 0.089(9) 0.028(7) 0.020(6) 0.028(7) -0.031(8)
O2 0.112(12) 0.111(11) 0.091(11) 0.039(9) 0.045(9) 0.010(10)
C22 0.076(4) 0.073(4) 0.071(4) 0.000(3) 0.000(3) -0.001(3)
O15 0.116(12) 0.093(11) 0.080(10) 0.017(9) 0.025(9) -0.005(10)
C34 0.213(10) 0.088(9) 0.028(7) 0.020(6) 0.028(7) -0.031(8)
C30 0.213(10) 0.088(9) 0.028(7) 0.020(6) 0.028(7) -0.031(8)
P1 0.154(9) 0.048(5) 0.049(6) 0.006(4) 0.015(5) -0.031(6)
P2 0.163(9) 0.050(5) 0.041(5) 0.009(5) 0.008(6) -0.025(6)
O9 0.125(11) 0.082(10) 0.043(9) 0.005(9) -0.001(8) -0.029(9)
O3 0.135(12) 0.091(11) 0.053(9) 0.000(8) 0.006(9) -0.013(9)
N3 0.088(9) 0.074(9) 0.075(9) 0.014(7) 0.010(7) 0.001(7)
C5 0.149(10) 0.076(8) 0.073(8) 0.013(7) 0.027(8) -0.001(7)
N1 0.17(2) 0.055(14) 0.049(18) 0.004(12) 0.007(15) -0.010(15)
N2 0.20(3) 0.031(13) 0.06(2) 0.010(11) 0.039(17) -0.023(16)
O12 0.114(11) 0.061(9) 0.038(8) -0.007(8) -0.005(8) -0.014(9)
C4 0.149(10) 0.077(8) 0.073(8) 0.013(7) 0.027(8) -0.001(7)
C40 0.153(10) 0.051(7) 0.052(7) 0.004(5) 0.007(8) -0.004(8)
C36 0.152(10) 0.050(7) 0.051(7) 0.004(5) 0.007(8) -0.003(8)
O6 0.109(11) 0.092(10) 0.076(10) 0.015(8) 0.013(10) -0.018(10)
C13 0.091(4) 0.088(4) 0.085(4) 0.000(2) 0.001(2) -0.003(2)
O1 0.135(13) 0.125(12) 0.109(12) 0.018(10) 0.009(10) 0.002(10)
C38 0.153(10) 0.051(7) 0.051(7) 0.004(5) 0.007(8) -0.003(8)
C16 0.209(11) 0.083(8) 0.071(8) 0.013(7) 0.003(8) -0.035(9)
C28 0.076(4) 0.073(4) 0.071(4) 0.000(2) 0.000(2) -0.001(2)
C26 0.075(3) 0.073(3) 0.072(3) -0.0001(14) 0.0001(14) -0.0003(14)
C27 0.075(3) 0.073(3) 0.072(3) -0.0002(17) 0.0001(17) -0.0006(17)
C1 0.149(10) 0.076(8) 0.073(8) 0.013(7) 0.027(8) -0.001(7)
C23 0.076(4) 0.073(4) 0.071(4) 0.000(2) 0.000(2) -0.001(2)
C14 0.091(4) 0.088(4) 0.085(4) 0.000(2) 0.001(2) -0.003(2)
C15 0.209(11) 0.083(8) 0.071(8) 0.013(7) 0.003(8) -0.035(9)
C17 0.210(11) 0.083(8) 0.071(8) 0.013(7) 0.003(8) -0.035(9)
C12 0.091(4) 0.087(4) 0.085(4) 0.000(2) 0.001(2) -0.003(2)
C6 0.149(10) 0.076(8) 0.073(8) 0.013(7) 0.027(8) -0.001(7)
C24 0.076(4) 0.073(4) 0.072(4) 0.000(2) 0.000(2) -0.001(2)
C9 0.091(4) 0.087(4) 0.085(4) 0.000(2) 0.001(2) -0.002(2)
C8 0.090(4) 0.087(4) 0.086(4) 0.000(2) 0.001(2) -0.002(2)
C11 0.091(4) 0.087(4) 0.085(4) 0.000(3) 0.001(3) -0.003(3)
C7 0.149(9) 0.076(8) 0.073(8) 0.013(7) 0.027(8) -0.001(7)
C20 0.209(11) 0.083(8) 0.071(8) 0.012(7) 0.003(8) -0.035(9)
C21 0.209(11) 0.083(8) 0.071(8) 0.013(7) 0.003(8) -0.035(9)
C10 0.091(4) 0.088(4) 0.085(4) 0.000(2) 0.001(2) -0.003(2)
C19 0.209(11) 0.083(8) 0.071(8) 0.012(7) 0.003(8) -0.035(9)
C33 0.213(10) 0.088(9) 0.028(7) 0.020(6) 0.028(7) -0.031(8)
C2 0.149(9) 0.076(8) 0.073(8) 0.013(7) 0.027(8) -0.001(7)
C25 0.076(4) 0.073(3) 0.072(3) 0.0000(19) 0.0002(19) -0.0007(19)
C18 0.210(11) 0.083(8) 0.071(8) 0.013(7) 0.003(8) -0.035(9)
C29 0.213(10) 0.089(9) 0.027(7) 0.020(7) 0.028(7) -0.031(8)
C3 0.150(9) 0.077(8) 0.073(8) 0.013(7) 0.027(8) -0.001(7)
Mn2 0.147(4) 0.052(2) 0.023(2) 0.0036(18) -0.004(2) -0.012(3)
Mn1 0.163(4) 0.061(3) 0.023(2) -0.0104(18) -0.011(3) 0.002(3)
Mn3 0.217(6) 0.059(3) 0.020(2) 0.0026(18) -0.022(3) -0.004(3)
O19 0.106(8) 0.079(7) 0.061(7) -0.004(6) 0.012(6) -0.027(6)
O21 0.096(13) 0.091(13) 0.083(13) 0.000 -0.004(10) 0.000
O20 0.131(16) 0.071(12) 0.23(2) -0.015(13) -0.008(15) 0.038(12)

loop_
_atom_type_symbol
_atom_type_description
_atom_type_scat_dispersion_real
_atom_type_scat_dispersion_imag
_atom_type_scat_source
C C 0.0033 0.0016 'International Tables Vol C Tables 4.2.6.8 and 6.1.1.4'
H H 0.0000 0.0000 'International Tables Vol C Tables 4.2.6.8 and 6.1.1.4'
N N 0.0061 0.0033 'International Tables Vol C Tables 4.2.6.8 and 6.1.1.4'
O O 0.0106 0.0060 'International Tables Vol C Tables 4.2.6.8 and 6.1.1.4'
P P 0.1023 0.0942 'International Tables Vol C Tables 4.2.6.8 and 6.1.1.4'
Mn Mn 0.3368 0.7283 'International Tables Vol C Tables 4.2.6.8 and 6.1.1.4'

loop_
_geom_angle_atom_site_label_1
_geom_angle_atom_site_label_2
_geom_angle_atom_site_label_3
_geom_angle
_geom_angle_site_symmetry_1
_geom_angle_site_symmetry_3
O15 P3 O18 95.1(11) . .
O15 P3 N3 114.5(11) . .
O15 P3 N2 111.4(14) . .
N3 P3 O18 114.5(12) . .
N2 P3 O18 111.4(10) . .
N2 P3 N3 109.4(14) . .
C36 O17 Mn1 118.6(17) . 8_545
C15 O8 Mn2 133(2) . .
C22 O10 Mn2 93.9(14) . 8_545
C22 O10 Mn1 142.9(15) . 8_545
Mn1 O10 Mn2 110.8(7) 8_545 8_545
C29 O14 Mn3 155(2) . 3_565
C8 O5 Mn2 135.4(19) . 5_445
C40 C39 H39 121.3 . .
C40 C39 C38 117(3) . .
C38 C39 H39 121.3 . .
C15 O7 Mn1 139(2) . .
C36 O16 Mn1 139(2) . 5_445
C40 O18 P3 118.2(15) . .
C29 O13 Mn3 139.0(17) . .
C22 O11 Mn2 84.3(14) . 8_545
C8 O4 Mn3 136.7(18) . 5_445
C42 C37 C36 127(3) . .
C38 C37 C42 112(3) . .
C38 C37 C36 121(3) . .
C42 C41 H41 125.6 . .
C40 C41 H41 125.6 . .
C40 C41 C42 109(3) . .
C37 C42 C41 123(3) . .
C37 C42 H42 118.5 . .
C41 C42 H42 118.5 . .
C34 C35 H35 116.4 . .
C34 C35 C30 127(3) . .
C30 C35 H35 116.4 . .
C31 C32 H32 118.7 . .
C31 C32 C33 123(2) . .
C33 C32 H32 118.7 . .
C32 C31 H31 122.6 . .
C32 C31 C30 115(2) . .
C30 C31 H31 122.6 . .
C1 O2 Mn3 149.9(19) . 3_565
O10 C22 O11 122(2) . .
O10 C22 C23 118(2) . .
O11 C22 C23 119(2) . .
C33 O15 P3 126.9(19) . .
C35 C34 H34 121.8 . .
C35 C34 C33 116(3) . .
C33 C34 H34 121.8 . .
C31 C30 C35 117(2) . .
C29 C30 C35 124(2) . .
C29 C30 C31 119(3) . .
O3 P1 N1 108.3(10) . .
N3 P1 O3 111.2(12) . .
N3 P1 N1 115.4(13) . .
N3 P1 O6 112.9(12) . .
O6 P1 O3 99.1(10) . .
O6 P1 N1 108.8(12) . .
O9 P2 O12 97.5(9) . .
N1 P2 O9 110.7(11) . .
N1 P2 O12 102.7(12) . .
N2 P2 O9 111.1(12) . .
N2 P2 N1 117.9(12) . .
N2 P2 O12 114.9(10) . .
C19 O9 P2 118.8(17) . .
C5 O3 P1 128.4(17) . .
P1 N3 P3 129.8(16) . .
O3 C5 C4 117(3) . .
C6 C5 O3 119(3) . .
C6 C5 C4 124(3) . .
P2 N1 P1 119.8(15) . .
P2 N2 P3 124.5(18) . .
C26 O12 P2 131.2(16) . .
C5 C4 H4 124.8 . .
C5 C4 C3 110(3) . .
C3 C4 H4 124.8 . .
C39 C40 O18 125(3) . .
C39 C40 C41 131(4) . .
C41 C40 O18 105(3) . .
O17 C36 C37 106(3) . .
O16 C36 O17 128(3) . .
O16 C36 C37 125(3) . .
C12 O6 P1 123.3(17) . .
C14 C13 H13 117.2 . .
C12 C13 H13 117.2 . .
C12 C13 C14 126(3) . .
C1 O1 Mn2 98(2) . 3_565
C39 C38 H38 116.1 . .
C37 C38 C39 128(3) . .
C37 C38 H38 116.1 . .
C17 C16 C15 106(3) . .
C21 C16 C15 130(3) . .
C21 C16 C17 124(3) . .
C27 C28 H28 118.1 . .
C23 C28 H28 118.1 . .
C23 C28 C27 124(3) . .
C27 C26 O12 116(2) . .
C25 C26 O12 116(2) . .
C25 C26 C27 129(3) . .
C28 C27 H27 122.7 . .
C26 C27 C28 115(3) . .
C26 C27 H27 122.7 . .
O2 C1 C2 112(3) . .
O1 C1 O2 132(3) . .
O1 C1 C2 116(3) . .
C28 C23 C22 121(3) . .
C28 C23 C24 124(2) . .
C24 C23 C22 115(2) . .
C13 C14 H14 122.9 . .
C9 C14 C13 114(3) . .
C9 C14 H14 122.9 . .
O8 C15 C16 105(3) . .
O7 C15 O8 125(3) . .
O7 C15 C16 130(4) . .
C16 C17 H17 124.2 . .
C16 C17 C18 112(3) . .
C18 C17 H17 124.2 . .
O6 C12 C11 125(3) . .
C13 C12 O6 116(3) . .
C13 C12 C11 119(3) . .
C5 C6 H6 120.0 . .
C5 C6 C7 120(3) . .
C7 C6 H6 120.0 . .
C23 C24 H24 125.1 . .
C23 C24 C25 110(2) . .
C25 C24 H24 125.1 . .
C14 C9 C10 119(3) . .
C8 C9 C14 117(3) . .
C8 C9 C10 124(3) . .
O5 C8 O4 118(3) . .
O5 C8 C9 122(3) . .
O4 C8 C9 120(3) . .
C12 C11 H11 119.2 . .
C10 C11 C12 122(3) . .
C10 C11 H11 119.2 . .
C6 C7 H7 118.0 . .
C2 C7 C6 124(3) . .
C2 C7 H7 118.0 . .
C21 C20 H20 116.7 . .
C21 C20 C19 127(4) . .
C19 C20 H20 116.7 . .
C16 C21 H21 121.2 . .
C20 C21 C16 118(3) . .
C20 C21 H21 121.2 . .
C9 C10 H10 119.3 . .
C11 C10 C9 121(3) . .
C11 C10 H10 119.3 . .
O9 C19 C20 126(4) . .
O9 C19 C18 118(3) . .
C20 C19 C18 116(3) . .
O15 C33 C32 113(2) . .
C34 C33 C32 122(3) . .
C34 C33 O15 125(3) . .
C7 C2 C1 126(3) . .
C7 C2 C3 113(3) . .
C3 C2 C1 122(3) . .
C26 C25 C24 119(3) . .
C26 C25 H25 120.3 . .
C24 C25 H25 120.3 . .
C17 C18 H18 118.4 . .
C19 C18 C17 123(3) . .
C19 C18 H18 118.4 . .
O14 C29 C30 121(3) . .
O13 C29 O14 113(3) . .
O13 C29 C30 126(3) . .
C4 C3 H3 115.7 . .
C2 C3 C4 129(3) . .
C2 C3 H3 115.7 . .
O8 Mn2 O10 91.5(6) . 8
O8 Mn2 O5 177.3(7) . 5
O8 Mn2 O11 94.2(6) . 8
O8 Mn2 O1 91.7(7) . 3_565
O8 Mn2 O19 92.7(7) . .
O10 Mn2 O11 57.0(6) 8 8
O10 Mn2 O19 90.5(6) 8 .
O5 Mn2 O10 85.9(6) 5 8
O5 Mn2 O11 85.0(7) 5 8
O5 Mn2 O1 90.8(7) 5 3_565
O5 Mn2 O19 86.7(6) 5 .
O1 Mn2 O10 143.0(8) 3_565 8
O1 Mn2 O11 86.0(8) 3_565 8
O1 Mn2 O19 126.1(8) 3_565 .
O19 Mn2 O11 146.9(6) . 8
O17 Mn1 O21 84.1(5) 8 .
O17 Mn1 O20 168.0(7) 8 .
O10 Mn1 O17 91.3(6) 8 8
O10 Mn1 O21 169.8(7) 8 .
O10 Mn1 O20 98.0(7) 8 .
O7 Mn1 O17 89.2(7) . 8
O7 Mn1 O10 97.1(7) . 8
O7 Mn1 O21 91.9(7) . .
O7 Mn1 O20 82.1(8) . .
O16 Mn1 O17 108.1(7) 5 8
O16 Mn1 O10 80.5(8) 5 8
O16 Mn1 O7 162.5(8) 5 .
O16 Mn1 O21 92.3(7) 5 .
O16 Mn1 O20 81.1(8) 5 .
O21 Mn1 O20 87.9(6) . .
O14 Mn3 O19 168.0(7) 3_565 .
O13 Mn3 O14 107.4(7) . 3_565
O13 Mn3 O19 81.5(6) . .
O4 Mn3 O14 86.9(7) 5 3_565
O4 Mn3 O13 164.6(7) 5 .
O4 Mn3 O19 83.5(6) 5 .
O2 Mn3 O14 102.6(7) 3_565 3_565
O2 Mn3 O13 86.4(8) 3_565 .
O2 Mn3 O4 96.2(8) 3_565 5
O2 Mn3 O19 85.7(7) 3_565 .
Mn2 O19 Mn3 99.9(7) . .
Mn2 O19 H19A 111.8 . .
Mn2 O19 H19B 111.8 . .
Mn3 O19 H19A 111.8 . .
Mn3 O19 H19B 111.8 . .
H19A O19 H19B 109.5 . .
Mn1 O21 Mn1 106.3(10) . 4_655
Mn1 O21 H21A 108.5 . .
Mn1 O21 H21A 110.6 4_655 .
Mn1 O20 H20A 110.9 . .
Mn1 O20 H20B 114.4 . .
H20A O20 H20B 115.1 . .

loop_
_geom_bond_atom_site_label_1
_geom_bond_atom_site_label_2
_geom_bond_distance
_geom_bond_site_symmetry_2
P3 O18 1.642(19) .
P3 O15 1.52(2) .
P3 N3 1.59(2) .
P3 N2 1.58(2) .
O17 C36 1.39(3) .
O17 Mn1 2.150(16) 8_545
O8 C15 1.39(4) .
O8 Mn2 2.119(19) .
O10 C22 1.27(3) .
O10 Mn2 2.265(15) 8_545
O10 Mn1 2.123(16) 8_545
O14 C29 1.27(3) .
O14 Mn3 2.17(2) 3_565
O5 C8 1.26(3) .
O5 Mn2 2.126(16) 5_445
C39 H39 0.9300 .
C39 C40 1.20(3) .
C39 C38 1.33(3) .
O7 C15 1.13(4) .
O7 Mn1 2.118(19) .
O16 C36 1.13(3) .
O16 Mn1 2.00(2) 5_445
O18 C40 1.52(3) .
O13 C29 1.20(3) .
O13 Mn3 2.141(16) .
O11 C22 1.31(3) .
O11 Mn2 2.456(17) 8_545
O4 C8 1.33(3) .
O4 Mn3 2.128(16) 5_445
C37 C42 1.43(4) .
C37 C36 1.53(4) .
C37 C38 1.31(3) .
C41 H41 0.9300 .
C41 C42 1.46(3) .
C41 C40 1.37(4) .
C42 H42 0.9300 .
C35 H35 0.9300 .
C35 C34 1.26(3) .
C35 C30 1.48(4) .
C32 H32 0.9300 .
C32 C31 1.40(3) .
C32 C33 1.42(4) .
C31 H31 0.9300 .
C31 C30 1.41(3) .
O2 C1 1.27(3) .
O2 Mn3 2.07(2) 3_565
C22 C23 1.528(14) .
O15 C33 1.42(3) .
C34 H34 0.9300 .
C34 C33 1.36(3) .
C30 C29 1.36(3) .
P1 O3 1.608(18) .
P1 N3 1.45(2) .
P1 N1 1.61(2) .
P1 O6 1.55(2) .
P2 O9 1.555(17) .
P2 N1 1.55(2) .
P2 N2 1.53(3) .
P2 O12 1.557(17) .
O9 C19 1.36(3) .
O3 C5 1.39(3) .
C5 C4 1.40(4) .
C5 C6 1.33(4) .
O12 C26 1.52(3) .
C4 H4 0.9300 .
C4 C3 1.45(3) .
O6 C12 1.36(3) .
C13 H13 0.9300 .
C13 C14 1.42(3) .
C13 C12 1.30(3) .
O1 C1 1.22(3) .
O1 Mn2 2.24(2) 3_565
C38 H38 0.9300 .
C16 C15 1.49(4) .
C16 C17 1.46(4) .
C16 C21 1.43(4) .
C28 H28 0.9300 .
C28 C27 1.40(3) .
C28 C23 1.24(3) .
C26 C27 1.27(3) .
C26 C25 1.26(3) .
C27 H27 0.9300 .
C1 C2 1.50(2) .
C23 C24 1.42(3) .
C14 H14 0.9300 .
C14 C9 1.41(3) .
C17 H17 0.9300 .
C17 C18 1.47(4) .
C12 C11 1.38(3) .
C6 H6 0.9300 .
C6 C7 1.38(3) .
C24 H24 0.9300 .
C24 C25 1.51(3) .
C9 C8 1.38(3) .
C9 C10 1.44(3) .
C11 H11 0.9300 .
C11 C10 1.29(3) .
C7 H7 0.9300 .
C7 C2 1.36(3) .
C20 H20 0.9300 .
C20 C21 1.29(3) .
C20 C19 1.41(4) .
C21 H21 0.9300 .
C10 H10 0.9300 .
C19 C18 1.41(4) .
C2 C3 1.38(4) .
C25 H25 0.9300 .
C18 H18 0.9300 .
C3 H3 0.9300 .
Mn2 O10 2.265(15) 8
Mn2 O5 2.126(16) 5
Mn2 O11 2.456(17) 8
Mn2 O1 2.24(2) 3_565
Mn2 O19 2.270(17) .
Mn1 O17 2.150(16) 8
Mn1 O10 2.123(16) 8
Mn1 O16 2.00(2) 5
Mn1 O21 2.254(15) .
Mn1 O20 2.32(2) .
Mn3 O14 2.17(2) 3_565
Mn3 O4 2.128(16) 5
Mn3 O2 2.07(2) 3_565
Mn3 O19 2.281(15) .
O19 H19A 0.9700 .
O19 H19B 0.9700 .
O21 Mn1 2.254(15) 4_655
O21 H21A 0.8767 .
O20 H20A 0.8477 .
O20 H20B 0.8501 .

loop_
_geom_torsion_atom_site_label_1
_geom_torsion_atom_site_label_2
_geom_torsion_atom_site_label_3
_geom_torsion_atom_site_label_4
_geom_torsion
_geom_torsion_site_symmetry_1
P3 O18 C40 C39 72(3) .
P3 O18 C40 C41 -112(2) .
P3 O15 C33 C32 69(3) .
P3 O15 C33 C34 -116(3) .
O10 C22 C23 C28 15(4) .
O10 C22 C23 C24 -162(2) .
O18 P3 O15 C33 154(2) .
O18 P3 N3 P1 126.9(17) .
O18 P3 N2 P2 -112.2(15) .
O11 C22 C23 C28 -174(2) .
O11 C22 C23 C24 9(3) .
C42 C37 C36 O17 -11(3) .
C42 C37 C36 O16 175(3) .
C42 C37 C38 C39 -7(4) .
C42 C41 C40 C39 -7(4) .
C42 C41 C40 O18 177.8(17) .
C35 C34 C33 C32 -3(5) .
C35 C34 C33 O15 -178(3) .
C35 C30 C29 O14 -5(5) .
C35 C30 C29 O13 174(3) .
C32 C31 C30 C35 7(4) .
C32 C31 C30 C29 177(3) .
C31 C32 C33 O15 178(3) .
C31 C32 C33 C34 3(5) .
C31 C30 C29 O14 -174(3) .
C31 C30 C29 O13 4(6) .
O2 C1 C2 C7 15(4) .
O2 C1 C2 C3 -170(3) .
C22 C23 C24 C25 -180(2) .
O15 P3 O18 C40 154(2) .
O15 P3 N3 P1 -124.7(18) .
O15 P3 N2 P2 142.9(14) .
C34 C35 C30 C31 -8(5) .
C34 C35 C30 C29 -178(4) .
C30 C35 C34 C33 6(5) .
P1 O3 C5 C4 43(4) .
P1 O3 C5 C6 -138(2) .
P1 O6 C12 C13 78(3) .
P1 O6 C12 C11 -103(3) .
P2 O9 C19 C20 67(4) .
P2 O9 C19 C18 -119(3) .
P2 O12 C26 C27 -171.6(18) .
P2 O12 C26 C25 5(3) .
O9 P2 N1 P1 132.3(13) .
O9 P2 N2 P3 -146.7(13) .
O9 P2 O12 C26 -70.3(19) .
O9 C19 C18 C17 -168(3) .
O3 P1 N3 P3 110.0(17) .
O3 P1 N1 P2 -114.0(15) .
O3 P1 O6 C12 171(2) .
O3 C5 C4 C3 -174(2) .
O3 C5 C6 C7 176(2) .
N3 P3 O18 C40 -86(2) .
N3 P3 O15 C33 34(3) .
N3 P3 N2 P2 15.4(18) .
N3 P1 O3 C5 39(3) .
N3 P1 N1 P2 11(2) .
N3 P1 O6 C12 53(2) .
C5 C4 C3 C2 -3(4) .
C5 C6 C7 C2 -3(5) .
N1 P1 O3 C5 167(2) .
N1 P1 N3 P3 -14(2) .
N1 P1 O6 C12 -76(2) .
N1 P2 O9 C19 -67(3) .
N1 P2 N2 P3 -17.4(19) .
N1 P2 O12 C26 176.4(18) .
N2 P3 O18 C40 39(2) .
N2 P3 O15 C33 -91(2) .
N2 P3 N3 P1 1(2) .
N2 P2 O9 C19 66(3) .
N2 P2 N1 P1 2.9(19) .
N2 P2 O12 C26 47(2) .
O12 P2 O9 C19 -174(2) .
O12 P2 N1 P1 -124.5(14) .
O12 P2 N2 P3 103.9(14) .
O12 C26 C27 C28 178.6(18) .
O12 C26 C25 C24 -177.5(17) .
C4 C5 C6 C7 -4(5) .
C40 C39 C38 C37 7(4) .
C40 C41 C42 C37 6(3) .
C36 C37 C42 C41 -175(2) .
C36 C37 C38 C39 169(2) .
O6 P1 O3 C5 -79(3) .
O6 P1 N3 P3 -139.7(16) .
O6 P1 N1 P2 139.3(14) .
O6 C12 C11 C10 -179(3) .
C13 C14 C9 C8 -179(2) .
C13 C14 C9 C10 0(4) .
C13 C12 C11 C10 -1(4) .
O1 C1 C2 C7 -173(3) .
O1 C1 C2 C3 3(4) .
C38 C39 C40 O18 176(2) .
C38 C39 C40 C41 1(5) .
C38 C37 C42 C41 0(4) .
C38 C37 C36 O17 174(2) .
C38 C37 C36 O16 0(4) .
C16 C17 C18 C19 -7(4) .
C28 C23 C24 C25 3(3) .
C27 C28 C23 C22 -179(2) .
C27 C28 C23 C24 -2(4) .
C27 C26 C25 C24 -1(4) .
C1 C2 C3 C4 -179(3) .
C23 C28 C27 C26 -1(4) .
C23 C24 C25 C26 -1(3) .
C14 C13 C12 O6 178(2) .
C14 C13 C12 C11 -1(4) .
C14 C9 C8 O5 17(4) .
C14 C9 C8 O4 -167(2) .
C14 C9 C10 C11 -1(4) .
C15 C16 C17 C18 180(3) .
C15 C16 C21 C20 -176(3) .
C17 C16 C15 O8 173(3) .
C17 C16 C15 O7 -3(5) .
C17 C16 C21 C20 -2(5) .
C12 C13 C14 C9 1(4) .
C12 C11 C10 C9 2(4) .
C6 C5 C4 C3 6(4) .
C6 C7 C2 C1 -178(3) .
C6 C7 C2 C3 5(4) .
C8 C9 C10 C11 178(3) .
C7 C2 C3 C4 -3(5) .
C20 C19 C18 C17 7(5) .
C21 C16 C15 O8 -12(5) .
C21 C16 C15 O7 172(4) .
C21 C16 C17 C18 4(4) .
C21 C20 C19 O9 170(3) .
C21 C20 C19 C18 -4(5) .
C10 C9 C8 O5 -162(3) .
C10 C9 C8 O4 14(4) .
C19 C20 C21 C16 2(5) .
C33 C32 C31 C30 -5(5) .
C25 C26 C27 C28 2(4) .
Mn2 O8 C15 O7 17(5) .
Mn2 O8 C15 C16 -159.2(19) .
Mn2 O10 C22 O11 16(3) 8_545
Mn2 O10 C22 C23 -173.1(19) 8_545
Mn2 O5 C8 O4 29(4) 5_445
Mn2 O5 C8 C9 -155(2) 5_445
Mn2 O11 C22 O10 -15(2) 8_545
Mn2 O11 C22 C23 174(2) 8_545
Mn2 O1 C1 O2 10(4) 3_565
Mn2 O1 C1 C2 -160(2) 3_565
Mn1 O17 C36 O16 -27(4) 8_545
Mn1 O17 C36 C37 159.3(14) 8_545
Mn1 O10 C22 O11 -117(3) 8_545
Mn1 O10 C22 C23 54(4) 8_545
Mn1 O7 C15 O8 -2(6) .
Mn1 O7 C15 C16 174(2) .
Mn1 O16 C36 O17 -26(5) 5_445
Mn1 O16 C36 C37 147(2) 5_445
Mn3 O14 C29 O13 -98(5) 3_565
Mn3 O14 C29 C30 81(6) 3_565
Mn3 O13 C29 O14 16(5) .
Mn3 O13 C29 C30 -162(2) .
Mn3 O4 C8 O5 -21(4) 5_445
Mn3 O4 C8 C9 162.8(19) 5_445
Mn3 O2 C1 O1 -78(5) 3_565
Mn3 O2 C1 C2 93(4) 3_565

loop_
_platon_squeeze_void_nr
_platon_squeeze_void_average_x
_platon_squeeze_void_average_y
_platon_squeeze_void_average_z
_platon_squeeze_void_volume
_platon_squeeze_void_count_electrons
1 0.487 -0.008 -0.004 13449.7 3281.0
